data_1536395
loop_
_publ_author_name
'Kalinin, V.B.'
'Golubev, A.M.'
'Stefanovich, S.Yu.'
'Tafeenko, V.A.'

_publ_section_title
;
 Crystal structure and phase transitions in Na Th2 (P O4)3.
;
_journal_name_full Kristallografiya
_journal_page_first 1220
_journal_page_last 1226
_journal_volume 37
_journal_year 1992
_chemical_formula_sum 'Na O12 P3 Th2'
_chemical_name_systematic 'Na Th2 (P O4)3'
_space_group_IT_number 9
_symmetry_space_group_name_Hall 'C -2yc'
_symmetry_space_group_name_H-M 'C 1 c 1'
_cell_angle_alpha 90
_cell_angle_beta 100.96
_cell_angle_gamma 90
_cell_formula_units_Z 4
_cell_length_a 17.357
_cell_length_b 6.809
_cell_length_c 8.133
_cell_volume 943.657
_citation_journal_id_ASTM KRISAJ
_cod_data_source_file Kalinin_KRISAJ_1992_1283.cif
_cod_data_source_block Na1O12P3Th2
_cod_original_cell_volume 943.6571
_cod_original_formula_sum 'Na1 O12 P3 Th2'
_cod_database_code 1536395

loop_
_symmetry_equiv_pos_as_xyz
x,y,z
x,-y,z+1/2
x+1/2,y+1/2,z
x+1/2,-y+1/2,z+1/2

loop_
_atom_site_label
_atom_site_type_symbol
_atom_site_fract_x
_atom_site_fract_y
_atom_site_fract_z
_atom_site_occupancy
_atom_site_U_iso_or_equiv
O7 O-2 0.359 0.9 0.346 1 0.0
Na2 Na+1 0.966 0.414 0.135 0.26 0.0
Na1 Na+1 0.006 0.399 0.367 0.74 0.0
P1 P+5 0.3121 0.085 0.317 1 0.0
Th1 Th+4 0.1531 0.095 0.0367 1 0.0
O8 O-2 0.634 0.091 0.661 1 0.0
O3 O-2 -0.0191 0.804 0.08 1 0.0
O11 O-2 0.3419 0.259 0.433 1 0.0
O4 O-2 0.027 0.749 0.394 1 0.0
Th2 Th+4 0.847 0.9104 0.9636 1 0.0
P3 P+5 0.001 0.8984 0.259 1 0.0
O6 O-2 0.775 0.938 0.67 1 0.0
O5 O-2 0.2285 0.03 0.329 1 0.0
O9 O-2 0.2945 0.156 0.134 1 0.0
O10 O-2 0.696 0.86 0.884 1 0.0
O2 O-2 -0.0766 0.007 0.26 1 0.0
O12 O-2 0.6445 0.745 0.593 1 0.0
P2 P+5 0.6881 0.9145 0.692 1 0.0
O1 O-2 0.0709 0.049 0.258 1 0.0
